data_7060520
loop_
_publ_author_name
'Pan, Liu-Na'
'Wang, Qing'
'Sun, Jing'
'Sun, Quan-Shun'
'Yan, Chao-Guo'

_publ_section_title
;
 Molecular diversity of the acid promoted domino reaction of
 3-hydroxy-3-(indol-3-yl)indolin-2-ones and cyclic mercapto-substituted
 \b-enamino esters
;
_journal_issue 18
_journal_name_full 'New Journal of Chemistry'
_journal_page_first 8314
_journal_page_last 8320
_journal_paper_doi 10.1039/D1NJ00947H
_journal_volume 45
_journal_year 2021
_chemical_formula_moiety 'C34 H24 Cl N3 O3 S'
_chemical_formula_sum 'C34 H24 Cl N3 O3 S'
_chemical_formula_weight 590.07
_space_group_crystal_system triclinic
_space_group_IT_number 2
_space_group_name_Hall '-P 1'
_space_group_name_H-M_alt 'P -1'
_atom_sites_solution_hydrogens geom
_audit_creation_method SHELXL-2014/7
_audit_update_record
;
2020-12-29 deposited with the CCDC.	2021-04-05 downloaded from the CCDC.
;
_cell_angle_alpha 88.734(3)
_cell_angle_beta 69.342(3)
_cell_angle_gamma 71.811(3)
_cell_formula_units_Z 2
_cell_length_a 10.4585(9)
_cell_length_b 12.0070(10)
_cell_length_c 12.6704(11)
_cell_measurement_reflns_used 7443
_cell_measurement_temperature 296(2)
_cell_measurement_theta_max 26.03
_cell_measurement_theta_min 2.34
_cell_volume 1407.4(2)
_computing_cell_refinement 'Bruker SAINT'
_computing_data_collection 'Bruker APEX2'
_computing_data_reduction 'Bruker SAINT'
_computing_molecular_graphics 'Bruker SHELXTL'
_computing_publication_material 'Bruker SHELXTL'
_computing_structure_refinement 'SHELXL-2014/7 (Sheldrick, 2014)'
_computing_structure_solution 'SHELXS-97 (Sheldrick 2008)'
_diffrn_ambient_temperature 296(2)
_diffrn_measured_fraction_theta_full 0.994
_diffrn_measured_fraction_theta_max 0.994
_diffrn_measurement_device_type 'Bruker APEX-II CCD'
_diffrn_measurement_method '\f and \w scans'
_diffrn_radiation_type MoK\a
_diffrn_radiation_wavelength 0.71073
_diffrn_reflns_av_R_equivalents 0.0364
_diffrn_reflns_av_unetI/netI 0.0425
_diffrn_reflns_Laue_measured_fraction_full 0.994
_diffrn_reflns_Laue_measured_fraction_max 0.994
_diffrn_reflns_limit_h_max 12
_diffrn_reflns_limit_h_min -12
_diffrn_reflns_limit_k_max 14
_diffrn_reflns_limit_k_min -14
_diffrn_reflns_limit_l_max 15
_diffrn_reflns_limit_l_min -15
_diffrn_reflns_number 20195
_diffrn_reflns_point_group_measured_fraction_full 0.994
_diffrn_reflns_point_group_measured_fraction_max 0.994
_diffrn_reflns_theta_full 25.242
_diffrn_reflns_theta_max 26.000
_diffrn_reflns_theta_min 2.201
_exptl_absorpt_coefficient_mu 0.252
_exptl_absorpt_correction_T_max 0.7456
_exptl_absorpt_correction_T_min 0.6986
_exptl_absorpt_correction_type multi-scan
_exptl_absorpt_process_details sadabs
_exptl_crystal_colour yellow
_exptl_crystal_density_diffrn 1.392
_exptl_crystal_description block
_exptl_crystal_F_000 612
_exptl_crystal_size_max 0.240
_exptl_crystal_size_mid 0.220
_exptl_crystal_size_min 0.180
_refine_diff_density_max 0.292
_refine_diff_density_min -0.282
_refine_diff_density_rms 0.051
_refine_ls_extinction_method none
_refine_ls_goodness_of_fit_ref 1.053
_refine_ls_hydrogen_treatment constr
_refine_ls_matrix_type full
_refine_ls_number_parameters 380
_refine_ls_number_reflns 5509
_refine_ls_number_restraints 0
_refine_ls_restrained_S_all 1.053
_refine_ls_R_factor_all 0.0813
_refine_ls_R_factor_gt 0.0480
_refine_ls_shift/su_max 0.000
_refine_ls_shift/su_mean 0.000
_refine_ls_structure_factor_coef Fsqd
_refine_ls_weighting_details 'w=1/[\s^2^(Fo^2^)+(0.0620P)^2^+0.4145P] where P=(Fo^2^+2Fc^2^)/3'
_refine_ls_weighting_scheme calc
_refine_ls_wR_factor_gt 0.1135
_refine_ls_wR_factor_ref 0.1289
_reflns_Friedel_coverage 0.000
_reflns_number_gt 3841
_reflns_number_total 5509
_reflns_threshold_expression 'I > 2\s(I)'
_cod_data_source_file d1nj00947h2.cif
_cod_data_source_block 4c
_cod_depositor_comments 'Adding full bibliography for 7060515--7060528.cif.'
_cod_database_code 7060520
_shelx_shelxl_version_number 2014/7
_shelx_space_group_comment
; 
The symmetry employed for this shelxl refinement is uniquely defined 
by the following loop, which should always be used as a source of 
symmetry information in preference to the above space-group names. 
They are only intended as comments. 
;
_shelx_estimated_absorpt_t_min 0.942
_shelx_estimated_absorpt_t_max 0.956

loop_
_space_group_symop_operation_xyz
'x, y, z'
'-x, -y, -z'

loop_
_atom_site_label
_atom_site_type_symbol
_atom_site_fract_x
_atom_site_fract_y
_atom_site_fract_z
_atom_site_U_iso_or_equiv
_atom_site_adp_type
_atom_site_occupancy
_atom_site_site_symmetry_order
_atom_site_calc_flag
_atom_site_refinement_flags_posn
_atom_site_refinement_flags_adp
_atom_site_refinement_flags_occupancy
_atom_site_disorder_assembly
_atom_site_disorder_group
C1 C -0.2196(2) 0.66581(19) 0.45982(19) 0.0376(5) Uani 1 1 d . . . . .
C2 C -0.2513(3) 0.5679(2) 0.5076(2) 0.0485(6) Uani 1 1 d . . . . .
H2 H -0.1765 0.4981 0.5001 0.058 Uiso 1 1 calc R U . . .
C3 C -0.3914(3) 0.5728(2) 0.5657(2) 0.0560(7) Uani 1 1 d . . . . .
H3 H -0.4115 0.5055 0.5941 0.067 Uiso 1 1 calc R U . . .
C4 C -0.5024(3) 0.6773(3) 0.5821(3) 0.0634(8) Uani 1 1 d . . . . .
H4 H -0.5974 0.6811 0.6225 0.076 Uiso 1 1 calc R U . . .
C5 C -0.4724(3) 0.7755(2) 0.5386(2) 0.0570(7) Uani 1 1 d . . . . .
H5 H -0.5472 0.8464 0.5514 0.068 Uiso 1 1 calc R U . . .
C6 C -0.3319(3) 0.7702(2) 0.4758(2) 0.0422(6) Uani 1 1 d . . . . .
C7 C -0.1178(2) 0.85909(17) 0.42461(18) 0.0320(5) Uani 1 1 d . . . . .
H7 H -0.1335 0.8544 0.5053 0.038 Uiso 1 1 calc R U . . .
C8 C -0.0186(2) 0.74167(17) 0.36230(17) 0.0318(5) Uani 1 1 d . . . . .
C9 C 0.1200(2) 0.72233(17) 0.28733(17) 0.0324(5) Uani 1 1 d . . . . .
C10 C 0.2110(2) 0.60188(19) 0.24159(18) 0.0363(5) Uani 1 1 d . . . . .
C11 C 0.4462(3) 0.4729(2) 0.1411(2) 0.0524(7) Uani 1 1 d . . . . .
H11A H 0.4387 0.4244 0.2028 0.079 Uiso 1 1 calc R U . . .
H11B H 0.5436 0.4741 0.1076 0.079 Uiso 1 1 calc R U . . .
H11C H 0.4210 0.4414 0.0851 0.079 Uiso 1 1 calc R U . . .
C12 C -0.0359(2) 1.13264(18) 0.37641(17) 0.0310(5) Uani 1 1 d . . . . .
C13 C -0.0604(2) 1.25230(18) 0.39175(19) 0.0394(5) Uani 1 1 d . . . . .
H13 H -0.1490 1.3029 0.4397 0.047 Uiso 1 1 calc R U . . .
C14 C 0.0505(3) 1.2934(2) 0.3338(2) 0.0496(6) Uani 1 1 d . . . . .
H14 H 0.0370 1.3734 0.3428 0.059 Uiso 1 1 calc R U . . .
C15 C 0.1829(3) 1.2181(2) 0.2619(2) 0.0525(7) Uani 1 1 d . . . . .
H15 H 0.2567 1.2486 0.2246 0.063 Uiso 1 1 calc R U . . .
C16 C 0.2071(3) 1.09949(19) 0.2447(2) 0.0443(6) Uani 1 1 d . . . . .
H16 H 0.2958 1.0503 0.1954 0.053 Uiso 1 1 calc R U . . .
C17 C 0.0964(2) 1.05385(17) 0.30224(17) 0.0303(5) Uani 1 1 d . . . . .
C18 C 0.0793(2) 0.93894(17) 0.31009(17) 0.0291(5) Uani 1 1 d . . . . .
C19 C -0.0546(2) 0.95313(17) 0.38609(17) 0.0290(5) Uani 1 1 d . . . . .
C20 C 0.7541(3) 0.6164(3) 0.0381(2) 0.0657(8) Uani 1 1 d . . . . .
H20 H 0.7529 0.6619 -0.0222 0.079 Uiso 1 1 calc R U . . .
C21 C 0.8379(3) 0.4975(3) 0.0170(3) 0.0797(10) Uani 1 1 d . . . . .
H21 H 0.8912 0.4637 -0.0572 0.096 Uiso 1 1 calc R U . . .
C22 C 0.8417(3) 0.4308(3) 0.1050(4) 0.0805(10) Uani 1 1 d . . . . .
H22 H 0.8983 0.3518 0.0912 0.097 Uiso 1 1 calc R U . . .
C23 C 0.7614(3) 0.4812(3) 0.2139(3) 0.0752(9) Uani 1 1 d . . . . .
H23 H 0.7645 0.4360 0.2741 0.090 Uiso 1 1 calc R U . . .
C24 C 0.6759(3) 0.5981(3) 0.2357(2) 0.0593(7) Uani 1 1 d . . . . .
H24 H 0.6202 0.6304 0.3101 0.071 Uiso 1 1 calc R U . . .
C25 C 0.6731(3) 0.6668(2) 0.1480(2) 0.0503(6) Uani 1 1 d . . . . .
C26 C 0.5772(3) 0.7950(2) 0.1737(2) 0.0525(7) Uani 1 1 d . . . . .
H26A H 0.5732 0.8258 0.2454 0.063 Uiso 1 1 calc R U . . .
H26B H 0.6199 0.8400 0.1152 0.063 Uiso 1 1 calc R U . . .
C27 C 0.3243(2) 0.80189(18) 0.27681(19) 0.0339(5) Uani 1 1 d . . . . .
C28 C 0.1843(2) 0.82104(17) 0.25085(17) 0.0295(5) Uani 1 1 d . . . . .
C29 C 0.2409(2) 0.82821(17) 0.12312(17) 0.0327(5) Uani 1 1 d . . . . .
C30 C 0.1701(3) 0.84547(19) 0.04887(19) 0.0401(5) Uani 1 1 d . . . . .
H30 H 0.0742 0.8481 0.0721 0.048 Uiso 1 1 calc R U . . .
C31 C 0.2460(3) 0.8590(2) -0.0626(2) 0.0509(7) Uani 1 1 d . . . . .
C32 C 0.3871(3) 0.8559(2) -0.0983(2) 0.0584(7) Uani 1 1 d . . . . .
H32 H 0.4349 0.8652 -0.1736 0.070 Uiso 1 1 calc R U . . .
C33 C 0.4587(3) 0.8389(2) -0.0228(2) 0.0506(6) Uani 1 1 d . . . . .
H33 H 0.5543 0.8371 -0.0460 0.061 Uiso 1 1 calc R U . . .
C34 C 0.3843(2) 0.82468(18) 0.08770(18) 0.0356(5) Uani 1 1 d . . . . .
Cl1 Cl 0.15787(10) 0.88215(8) -0.15927(6) 0.0845(3) Uani 1 1 d . . . . .
N1 N -0.0766(2) 0.65374(15) 0.39167(16) 0.0416(5) Uani 1 1 d . . . . .
H1 H -0.0195 0.5832 0.3657 0.050 Uiso 1 1 calc R U . . .
N2 N -0.12699(18) 1.06965(14) 0.42588(14) 0.0317(4) Uani 1 1 d . . . . .
H2A H -0.2142 1.0982 0.4735 0.038 Uiso 1 1 calc R U . . .
N3 N 0.43077(19) 0.81085(16) 0.17993(15) 0.0371(4) Uani 1 1 d . . . . .
O1 O 0.17163(18) 0.51518(13) 0.25534(15) 0.0536(5) Uani 1 1 d . . . . .
O2 O 0.34884(16) 0.59147(13) 0.18282(13) 0.0436(4) Uani 1 1 d . . . . .
O3 O 0.33637(16) 0.78728(14) 0.36828(13) 0.0462(4) Uani 1 1 d . . . . .
S1 S -0.29244(7) 0.89177(5) 0.40859(6) 0.0489(2) Uani 1 1 d . . . . .

loop_
_atom_site_aniso_label
_atom_site_aniso_U_11
_atom_site_aniso_U_22
_atom_site_aniso_U_33
_atom_site_aniso_U_23
_atom_site_aniso_U_13
_atom_site_aniso_U_12
C1 0.0396(13) 0.0371(13) 0.0395(13) 0.0008(10) -0.0123(11) -0.0192(10)
C2 0.0518(16) 0.0395(14) 0.0509(15) 0.0030(11) -0.0112(12) -0.0190(12)
C3 0.0578(18) 0.0579(17) 0.0552(16) 0.0104(13) -0.0088(14) -0.0367(15)
C4 0.0433(16) 0.071(2) 0.074(2) 0.0070(15) -0.0091(14) -0.0304(15)
C5 0.0374(15) 0.0534(16) 0.0804(19) 0.0056(14) -0.0178(14) -0.0193(12)
C6 0.0396(14) 0.0399(13) 0.0526(15) 0.0028(11) -0.0191(12) -0.0175(11)
C7 0.0298(12) 0.0294(11) 0.0364(12) 0.0017(9) -0.0106(10) -0.0105(9)
C8 0.0359(12) 0.0266(11) 0.0347(12) 0.0039(9) -0.0139(10) -0.0114(9)
C9 0.0357(12) 0.0259(11) 0.0335(12) 0.0019(9) -0.0104(10) -0.0096(9)
C10 0.0392(14) 0.0299(12) 0.0354(12) 0.0023(9) -0.0095(10) -0.0100(10)
C11 0.0472(15) 0.0345(14) 0.0572(16) -0.0053(11) -0.0085(12) 0.0000(11)
C12 0.0349(12) 0.0289(11) 0.0308(11) 0.0037(9) -0.0136(9) -0.0106(9)
C13 0.0400(13) 0.0263(12) 0.0441(13) -0.0003(10) -0.0107(11) -0.0052(10)
C14 0.0577(17) 0.0271(12) 0.0572(16) 0.0046(11) -0.0102(13) -0.0172(11)
C15 0.0545(16) 0.0379(14) 0.0544(16) 0.0035(11) -0.0003(13) -0.0230(12)
C16 0.0443(14) 0.0317(13) 0.0449(14) -0.0012(10) -0.0014(11) -0.0131(11)
C17 0.0349(12) 0.0266(11) 0.0283(11) 0.0023(8) -0.0102(9) -0.0097(9)
C18 0.0320(12) 0.0261(11) 0.0295(11) 0.0017(8) -0.0116(9) -0.0094(9)
C19 0.0316(12) 0.0253(11) 0.0304(11) 0.0009(8) -0.0130(9) -0.0077(9)
C20 0.0492(17) 0.080(2) 0.0575(18) 0.0034(15) -0.0168(14) -0.0104(15)
C21 0.0550(19) 0.092(3) 0.076(2) -0.022(2) -0.0180(17) -0.0066(18)
C22 0.060(2) 0.069(2) 0.108(3) -0.004(2) -0.034(2) -0.0107(16)
C23 0.064(2) 0.073(2) 0.092(3) 0.0204(19) -0.0367(19) -0.0180(17)
C24 0.0514(16) 0.072(2) 0.0530(16) 0.0058(14) -0.0214(13) -0.0151(14)
C25 0.0317(13) 0.0638(17) 0.0522(16) 0.0017(13) -0.0138(12) -0.0129(12)
C26 0.0388(14) 0.0643(17) 0.0600(16) 0.0076(13) -0.0191(12) -0.0232(13)
C27 0.0334(12) 0.0278(11) 0.0366(13) -0.0022(9) -0.0109(10) -0.0065(9)
C28 0.0311(11) 0.0255(11) 0.0299(11) 0.0007(8) -0.0095(9) -0.0084(9)
C29 0.0375(13) 0.0231(11) 0.0321(12) -0.0015(8) -0.0094(10) -0.0060(9)
C30 0.0416(13) 0.0354(13) 0.0388(13) -0.0014(10) -0.0159(11) -0.0050(10)
C31 0.0632(18) 0.0434(15) 0.0371(14) 0.0027(11) -0.0212(13) -0.0018(12)
C32 0.065(2) 0.0562(17) 0.0336(14) 0.0097(12) -0.0063(13) -0.0060(14)
C33 0.0419(14) 0.0507(15) 0.0438(15) 0.0072(11) -0.0026(12) -0.0094(12)
C34 0.0369(13) 0.0309(12) 0.0318(12) 0.0013(9) -0.0063(10) -0.0085(10)
Cl1 0.1021(6) 0.0964(6) 0.0522(5) 0.0089(4) -0.0471(4) -0.0069(5)
N1 0.0393(11) 0.0272(10) 0.0505(12) 0.0006(8) -0.0056(9) -0.0124(8)
N2 0.0263(9) 0.0276(9) 0.0366(10) -0.0018(7) -0.0081(8) -0.0063(7)
N3 0.0295(10) 0.0407(11) 0.0395(11) 0.0028(8) -0.0100(8) -0.0120(8)
O1 0.0516(11) 0.0268(9) 0.0672(11) -0.0010(8) -0.0039(9) -0.0125(8)
O2 0.0376(9) 0.0308(8) 0.0497(10) -0.0034(7) -0.0049(8) -0.0062(7)
O3 0.0433(10) 0.0569(11) 0.0341(9) -0.0010(7) -0.0170(7) -0.0069(8)
S1 0.0404(4) 0.0397(4) 0.0768(5) 0.0136(3) -0.0305(3) -0.0166(3)

loop_
_atom_type_symbol
_atom_type_description
_atom_type_scat_dispersion_real
_atom_type_scat_dispersion_imag
_atom_type_scat_source
C C 0.0033 0.0016 'International Tables Vol C Tables 4.2.6.8 and 6.1.1.4'
H H 0.0000 0.0000 'International Tables Vol C Tables 4.2.6.8 and 6.1.1.4'
N N 0.0061 0.0033 'International Tables Vol C Tables 4.2.6.8 and 6.1.1.4'
O O 0.0106 0.0060 'International Tables Vol C Tables 4.2.6.8 and 6.1.1.4'
S S 0.1246 0.1234 'International Tables Vol C Tables 4.2.6.8 and 6.1.1.4'
Cl Cl 0.1484 0.1585 'International Tables Vol C Tables 4.2.6.8 and 6.1.1.4'

loop_
_geom_angle_atom_site_label_1
_geom_angle_atom_site_label_2
_geom_angle_atom_site_label_3
_geom_angle
_geom_angle_site_symmetry_1
_geom_angle_site_symmetry_3
_geom_angle_publ_flag
C6 C1 C2 118.7(2) . . ?
C6 C1 N1 122.2(2) . . ?
C2 C1 N1 118.9(2) . . ?
C3 C2 C1 120.9(2) . . ?
C3 C2 H2 119.6 . . ?
C1 C2 H2 119.6 . . ?
C2 C3 C4 120.0(2) . . ?
C2 C3 H3 120.0 . . ?
C4 C3 H3 120.0 . . ?
C5 C4 C3 119.8(2) . . ?
C5 C4 H4 120.1 . . ?
C3 C4 H4 120.1 . . ?
C4 C5 C6 120.7(3) . . ?
C4 C5 H5 119.7 . . ?
C6 C5 H5 119.7 . . ?
C1 C6 C5 119.9(2) . . ?
C1 C6 S1 118.55(17) . . ?
C5 C6 S1 121.48(19) . . ?
C19 C7 C8 111.64(17) . . ?
C19 C7 S1 111.16(14) . . ?
C8 C7 S1 109.70(14) . . ?
C19 C7 H7 108.1 . . ?
C8 C7 H7 108.1 . . ?
S1 C7 H7 108.1 . . ?
N1 C8 C9 122.70(19) . . ?
N1 C8 C7 113.22(18) . . ?
C9 C8 C7 124.00(18) . . ?
C8 C9 C10 118.69(18) . . ?
C8 C9 C28 123.06(18) . . ?
C10 C9 C28 118.25(18) . . ?
O1 C10 O2 120.67(19) . . ?
O1 C10 C9 125.8(2) . . ?
O2 C10 C9 113.54(18) . . ?
O2 C11 H11A 109.5 . . ?
O2 C11 H11B 109.5 . . ?
H11A C11 H11B 109.5 . . ?
O2 C11 H11C 109.5 . . ?
H11A C11 H11C 109.5 . . ?
H11B C11 H11C 109.5 . . ?
N2 C12 C13 128.9(2) . . ?
N2 C12 C17 108.42(17) . . ?
C13 C12 C17 122.64(19) . . ?
C14 C13 C12 117.5(2) . . ?
C14 C13 H13 121.2 . . ?
C12 C13 H13 121.2 . . ?
C13 C14 C15 121.3(2) . . ?
C13 C14 H14 119.3 . . ?
C15 C14 H14 119.3 . . ?
C16 C15 C14 121.4(2) . . ?
C16 C15 H15 119.3 . . ?
C14 C15 H15 119.3 . . ?
C15 C16 C17 119.1(2) . . ?
C15 C16 H16 120.5 . . ?
C17 C16 H16 120.5 . . ?
C16 C17 C12 117.98(19) . . ?
C16 C17 C18 136.1(2) . . ?
C12 C17 C18 105.85(17) . . ?
C19 C18 C17 106.87(17) . . ?
C19 C18 C28 123.18(18) . . ?
C17 C18 C28 129.94(18) . . ?
C18 C19 N2 110.76(17) . . ?
C18 C19 C7 126.23(18) . . ?
N2 C19 C7 123.01(17) . . ?
C25 C20 C21 120.3(3) . . ?
C25 C20 H20 119.9 . . ?
C21 C20 H20 119.9 . . ?
C22 C21 C20 120.1(3) . . ?
C22 C21 H21 119.9 . . ?
C20 C21 H21 119.9 . . ?
C21 C22 C23 119.4(3) . . ?
C21 C22 H22 120.3 . . ?
C23 C22 H22 120.3 . . ?
C22 C23 C24 121.0(3) . . ?
C22 C23 H23 119.5 . . ?
C24 C23 H23 119.5 . . ?
C25 C24 C23 120.2(3) . . ?
C25 C24 H24 119.9 . . ?
C23 C24 H24 119.9 . . ?
C24 C25 C20 119.0(3) . . ?
C24 C25 C26 119.3(2) . . ?
C20 C25 C26 121.6(2) . . ?
N3 C26 C25 112.9(2) . . ?
N3 C26 H26A 109.0 . . ?
C25 C26 H26A 109.0 . . ?
N3 C26 H26B 109.0 . . ?
C25 C26 H26B 109.0 . . ?
H26A C26 H26B 107.8 . . ?
O3 C27 N3 125.0(2) . . ?
O3 C27 C28 126.46(19) . . ?
N3 C27 C28 108.44(18) . . ?
C18 C28 C9 111.62(16) . . ?
C18 C28 C29 109.75(16) . . ?
C9 C28 C29 114.42(17) . . ?
C18 C28 C27 107.18(16) . . ?
C9 C28 C27 112.34(16) . . ?
C29 C28 C27 100.83(16) . . ?
C30 C29 C34 120.8(2) . . ?
C30 C29 C28 129.9(2) . . ?
C34 C29 C28 109.07(18) . . ?
C29 C30 C31 117.8(2) . . ?
C29 C30 H30 121.1 . . ?
C31 C30 H30 121.1 . . ?
C32 C31 C30 122.0(2) . . ?
C32 C31 Cl1 119.2(2) . . ?
C30 C31 Cl1 118.8(2) . . ?
C31 C32 C33 120.2(2) . . ?
C31 C32 H32 119.9 . . ?
C33 C32 H32 119.9 . . ?
C34 C33 C32 118.1(2) . . ?
C34 C33 H33 121.0 . . ?
C32 C33 H33 121.0 . . ?
C33 C34 C29 121.2(2) . . ?
C33 C34 N3 128.7(2) . . ?
C29 C34 N3 110.02(18) . . ?
C8 N1 C1 126.85(18) . . ?
C8 N1 H1 116.6 . . ?
C1 N1 H1 116.6 . . ?
C12 N2 C19 108.07(16) . . ?
C12 N2 H2A 126.0 . . ?
C19 N2 H2A 126.0 . . ?
C27 N3 C34 111.32(17) . . ?
C27 N3 C26 122.8(2) . . ?
C34 N3 C26 125.56(19) . . ?
C10 O2 C11 116.05(17) . . ?
C6 S1 C7 95.08(10) . . ?

loop_
_geom_bond_atom_site_label_1
_geom_bond_atom_site_label_2
_geom_bond_distance
_geom_bond_site_symmetry_2
_geom_bond_publ_flag
C1 C6 1.384(3) . ?
C1 C2 1.389(3) . ?
C1 N1 1.401(3) . ?
C2 C3 1.371(4) . ?
C2 H2 0.9300 . ?
C3 C4 1.377(4) . ?
C3 H3 0.9300 . ?
C4 C5 1.368(4) . ?
C4 H4 0.9300 . ?
C5 C6 1.384(3) . ?
C5 H5 0.9300 . ?
C6 S1 1.760(2) . ?
C7 C19 1.471(3) . ?
C7 C8 1.499(3) . ?
C7 S1 1.828(2) . ?
C7 H7 0.9800 . ?
C8 N1 1.358(3) . ?
C8 C9 1.373(3) . ?
C9 C10 1.457(3) . ?
C9 C28 1.525(3) . ?
C10 O1 1.222(3) . ?
C10 O2 1.335(3) . ?
C11 O2 1.446(3) . ?
C11 H11A 0.9600 . ?
C11 H11B 0.9600 . ?
C11 H11C 0.9600 . ?
C12 N2 1.372(3) . ?
C12 C13 1.384(3) . ?
C12 C17 1.413(3) . ?
C13 C14 1.366(3) . ?
C13 H13 0.9300 . ?
C14 C15 1.389(3) . ?
C14 H14 0.9300 . ?
C15 C16 1.375(3) . ?
C15 H15 0.9300 . ?
C16 C17 1.398(3) . ?
C16 H16 0.9300 . ?
C17 C18 1.442(3) . ?
C18 C19 1.351(3) . ?
C18 C28 1.506(3) . ?
C19 N2 1.373(2) . ?
C20 C25 1.382(4) . ?
C20 C21 1.396(4) . ?
C20 H20 0.9300 . ?
C21 C22 1.362(5) . ?
C21 H21 0.9300 . ?
C22 C23 1.371(5) . ?
C22 H22 0.9300 . ?
C23 C24 1.380(4) . ?
C23 H23 0.9300 . ?
C24 C25 1.373(4) . ?
C24 H24 0.9300 . ?
C25 C26 1.519(4) . ?
C26 N3 1.456(3) . ?
C26 H26A 0.9700 . ?
C26 H26B 0.9700 . ?
C27 O3 1.213(2) . ?
C27 N3 1.365(3) . ?
C27 C28 1.559(3) . ?
C28 C29 1.525(3) . ?
C29 C30 1.366(3) . ?
C29 C34 1.392(3) . ?
C30 C31 1.390(3) . ?
C30 H30 0.9300 . ?
C31 C32 1.370(4) . ?
C31 Cl1 1.746(3) . ?
C32 C33 1.386(4) . ?
C32 H32 0.9300 . ?
C33 C34 1.377(3) . ?
C33 H33 0.9300 . ?
C34 N3 1.404(3) . ?
N1 H1 0.8600 . ?
N2 H2A 0.8600 . ?

loop_
_geom_hbond_atom_site_label_D
_geom_hbond_atom_site_label_H
_geom_hbond_atom_site_label_A
_geom_hbond_distance_DH
_geom_hbond_distance_HA
_geom_hbond_distance_DA
_geom_hbond_angle_DHA
_geom_hbond_site_symmetry_A
N1 H1 O1 0.86 1.92 2.600(2) 135.2 .
